data_7153445
loop_
_publ_author_name
'Mukhopadhyay, Chhanda'
'Tapaswi, Pradip Kumar'
'Butcher, Ray J.'

_publ_section_title
;
 A ligand-free copper (1) catalysed intramolecular N-arylation of
 diazoaminobenzenes in PEG-water: an expeditious protocol towards
 regiospecific 1-aryl benzotriazoles.
;
_journal_issue 20
_journal_name_full 'Organic &amp; biomolecular chemistry'
_journal_page_first 4720
_journal_page_last 4729
_journal_paper_doi 10.1039/c0ob00177e
_journal_volume 8
_journal_year 2010
_chemical_formula_moiety 'C12 H8 N4 O2'
_chemical_formula_sum 'C12 H8 N4 O2'
_chemical_formula_weight 240.22
_chemical_name_systematic
; 
 ? 
;
_space_group_IT_number 14
_symmetry_cell_setting monoclinic
_symmetry_space_group_name_Hall '-P 2ybc'
_symmetry_space_group_name_H-M 'P 1 21/c 1'
_atom_sites_solution_hydrogens geom
_atom_sites_solution_primary direct
_atom_sites_solution_secondary difmap
_audit_creation_method SHELXL-97
_cell_angle_alpha 90.00
_cell_angle_beta 107.201(3)
_cell_angle_gamma 90.00
_cell_formula_units_Z 4
_cell_length_a 12.1674(3)
_cell_length_b 6.98587(15)
_cell_length_c 12.7296(3)
_cell_measurement_reflns_used 2891
_cell_measurement_temperature 110(2)
_cell_measurement_theta_max 74.1637
_cell_measurement_theta_min 5.9839
_cell_volume 1033.62(4)
_computing_cell_refinement
;
CrysAlisPro, Oxford Diffraction Ltd.,
Version 1.171.33.41 (release 06-05-2009 CrysAlis171 .NET)
(compiled May  6 2009,17:20:42)
;
_computing_data_collection
;
CrysAlisPro, Oxford Diffraction Ltd.,
Version 1.171.33.41 (release 06-05-2009 CrysAlis171 .NET)
(compiled May  6 2009,17:20:42)
;
_computing_data_reduction
;
CrysAlisPro, Oxford Diffraction Ltd.,
Version 1.171.33.41 (release 06-05-2009 CrysAlis171 .NET)
(compiled May  6 2009,17:20:42)
;
_computing_molecular_graphics SHELXTL
_computing_publication_material SHELXTL
_computing_structure_refinement 'SHELXL-97 (Sheldrick, 1997)'
_computing_structure_solution 'SHELXS-97 (Sheldrick, 1990)'
_diffrn_ambient_temperature 110(2)
_diffrn_detector_area_resol_mean 10.5081
_diffrn_measured_fraction_theta_full 0.998
_diffrn_measured_fraction_theta_max 0.965
_diffrn_measurement_device_type 'Xcalibur, Ruby, Gemini'
_diffrn_measurement_method '\w scans'
_diffrn_radiation_monochromator graphite
_diffrn_radiation_source 'Enhance (Cu) X-ray Source'
_diffrn_radiation_type CuK\a
_diffrn_radiation_wavelength 1.54184
_diffrn_reflns_av_R_equivalents 0.0163
_diffrn_reflns_av_sigmaI/netI 0.0160
_diffrn_reflns_limit_h_max 14
_diffrn_reflns_limit_h_min -14
_diffrn_reflns_limit_k_max 7
_diffrn_reflns_limit_k_min -8
_diffrn_reflns_limit_l_max 15
_diffrn_reflns_limit_l_min -15
_diffrn_reflns_number 3656
_diffrn_reflns_theta_full 67.50
_diffrn_reflns_theta_max 74.46
_diffrn_reflns_theta_min 7.15
_diffrn_standards_decay_% <2%
_diffrn_standards_interval_count 50
_diffrn_standards_number 2
_exptl_absorpt_coefficient_mu 0.923
_exptl_absorpt_correction_T_max 1.00000
_exptl_absorpt_correction_T_min 0.78986
_exptl_absorpt_correction_type multi-scan
_exptl_absorpt_process_details
;
CrysAlisPro, Oxford Diffraction Ltd.,
Version 1.171.33.41 (release 06-05-2009 CrysAlis171 .NET)
(compiled May  6 2009,17:20:42)
Empirical absorption correction using spherical harmonics,
 implemented in SCALE3 ABSPACK scaling algorithm.
;
_exptl_crystal_colour colorless
_exptl_crystal_density_diffrn 1.544
_exptl_crystal_density_method 'not measured'
_exptl_crystal_description chunk
_exptl_crystal_F_000 496
_exptl_crystal_size_max 0.44
_exptl_crystal_size_mid 0.35
_exptl_crystal_size_min 0.27
_refine_diff_density_max 0.243
_refine_diff_density_min -0.221
_refine_diff_density_rms 0.048
_refine_ls_extinction_method none
_refine_ls_goodness_of_fit_ref 1.047
_refine_ls_hydrogen_treatment constr
_refine_ls_matrix_type full
_refine_ls_number_parameters 163
_refine_ls_number_reflns 2042
_refine_ls_number_restraints 0
_refine_ls_restrained_S_all 1.047
_refine_ls_R_factor_all 0.0400
_refine_ls_R_factor_gt 0.0365
_refine_ls_shift/su_max 0.000
_refine_ls_shift/su_mean 0.000
_refine_ls_structure_factor_coef Fsqd
_refine_ls_weighting_details 'calc w=1/[\s^2^(Fo^2^)+(0.0715P)^2^+0.2442P] where P=(Fo^2^+2Fc^2^)/3'
_refine_ls_weighting_scheme calc
_refine_ls_wR_factor_gt 0.1047
_refine_ls_wR_factor_ref 0.1078
_reflns_number_gt 1849
_reflns_number_total 2042
_reflns_threshold_expression I>2\s(I)
_cod_data_source_file c0ob00177e.txt
_cod_data_source_block cm09-2
_cod_database_code 7153445

loop_
_symmetry_equiv_pos_as_xyz
'x, y, z'
'-x, y+1/2, -z+1/2'
'-x, -y, -z'
'x, -y-1/2, z-1/2'

loop_
_atom_site_label
_atom_site_type_symbol
_atom_site_fract_x
_atom_site_fract_y
_atom_site_fract_z
_atom_site_U_iso_or_equiv
_atom_site_adp_type
_atom_site_occupancy
_atom_site_symmetry_multiplicity
_atom_site_calc_flag
_atom_site_refinement_flags
O1 O 0.87428(8) 0.55483(17) 0.70247(8) 0.0374(3) Uani 1 1 d .
O2 O 0.97246(8) 0.57063(15) 0.87425(8) 0.0338(3) Uani 1 1 d .
N1 N 0.36750(9) 0.67897(16) 0.51524(8) 0.0239(3) Uani 1 1 d .
N2 N 0.47092(9) 0.67093(15) 0.58162(8) 0.0221(3) Uani 1 1 d .
N3 N 0.46595(8) 0.63520(14) 0.68633(8) 0.0183(2) Uani 1 1 d .
N4 N 0.88141(9) 0.57233(15) 0.80004(9) 0.0246(3) Uani 1 1 d .
C1 C 0.29085(10) 0.65016(17) 0.57509(10) 0.0205(3) Uani 1 1 d .
C2 C 0.17036(11) 0.64805(18) 0.53979(11) 0.0250(3) Uani 1 1 d .
H2A H 0.1282 0.6687 0.4650 0.030 Uiso 1 1 calc R
C3 C 0.11601(11) 0.61453(18) 0.61883(11) 0.0265(3) Uani 1 1 d .
H3A H 0.0343 0.6124 0.5982 0.032 Uiso 1 1 calc R
C4 C 0.17920(11) 0.58328(18) 0.72986(11) 0.0255(3) Uani 1 1 d .
H4A H 0.1385 0.5598 0.7818 0.031 Uiso 1 1 calc R
C5 C 0.29769(11) 0.58560(17) 0.76574(10) 0.0221(3) Uani 1 1 d .
H5A H 0.3395 0.5641 0.8406 0.026 Uiso 1 1 calc R
C6 C 0.35305(10) 0.62154(16) 0.68542(10) 0.0188(3) Uani 1 1 d .
C7 C 0.57091(10) 0.62946(16) 0.77296(9) 0.0179(3) Uani 1 1 d .
C8 C 0.67158(10) 0.58703(16) 0.74653(9) 0.0190(3) Uani 1 1 d .
H8A H 0.6695 0.5506 0.6741 0.023 Uiso 1 1 calc R
C9 C 0.77448(10) 0.59987(16) 0.82965(10) 0.0204(3) Uani 1 1 d .
C10 C 0.78183(10) 0.64268(17) 0.93787(10) 0.0224(3) Uani 1 1 d .
H10A H 0.8539 0.6470 0.9934 0.027 Uiso 1 1 calc R
C11 C 0.67942(11) 0.67898(17) 0.96185(10) 0.0222(3) Uani 1 1 d .
H11A H 0.6815 0.7063 1.0355 0.027 Uiso 1 1 calc R
C12 C 0.57433(10) 0.67609(17) 0.88048(10) 0.0204(3) Uani 1 1 d .
H12A H 0.5054 0.7055 0.8978 0.025 Uiso 1 1 calc R

loop_
_atom_site_aniso_label
_atom_site_aniso_U_11
_atom_site_aniso_U_22
_atom_site_aniso_U_33
_atom_site_aniso_U_23
_atom_site_aniso_U_13
_atom_site_aniso_U_12
O1 0.0240(5) 0.0646(7) 0.0272(5) -0.0077(5) 0.0132(4) -0.0026(4)
O2 0.0164(4) 0.0508(6) 0.0328(5) 0.0018(4) 0.0051(4) -0.0017(4)
N1 0.0224(5) 0.0302(6) 0.0198(5) 0.0011(4) 0.0073(4) 0.0029(4)
N2 0.0228(5) 0.0285(5) 0.0175(5) 0.0017(4) 0.0096(4) 0.0015(4)
N3 0.0187(5) 0.0221(5) 0.0163(5) 0.0001(4) 0.0083(4) 0.0003(4)
N4 0.0194(5) 0.0284(6) 0.0273(5) 0.0001(4) 0.0089(4) -0.0029(4)
C1 0.0209(6) 0.0209(6) 0.0207(6) -0.0017(4) 0.0078(5) 0.0023(4)
C2 0.0221(6) 0.0251(6) 0.0261(6) -0.0023(5) 0.0048(5) 0.0028(5)
C3 0.0184(6) 0.0265(6) 0.0354(7) -0.0057(5) 0.0093(5) 0.0000(5)
C4 0.0225(6) 0.0271(6) 0.0317(7) -0.0038(5) 0.0156(5) -0.0023(5)
C5 0.0229(6) 0.0242(6) 0.0219(6) -0.0019(5) 0.0109(5) -0.0020(5)
C6 0.0180(6) 0.0179(5) 0.0217(6) -0.0022(4) 0.0078(4) 0.0004(4)
C7 0.0185(6) 0.0169(5) 0.0197(6) 0.0012(4) 0.0077(4) -0.0011(4)
C8 0.0203(6) 0.0195(5) 0.0197(5) 0.0004(4) 0.0100(4) -0.0012(4)
C9 0.0189(6) 0.0201(5) 0.0241(6) 0.0015(4) 0.0093(5) -0.0010(4)
C10 0.0214(6) 0.0232(6) 0.0218(6) 0.0007(4) 0.0051(5) -0.0018(4)
C11 0.0262(6) 0.0241(6) 0.0176(6) -0.0010(4) 0.0082(5) -0.0016(5)
C12 0.0217(6) 0.0207(5) 0.0216(6) 0.0000(4) 0.0106(5) -0.0001(4)

loop_
_atom_type_symbol
_atom_type_description
_atom_type_scat_dispersion_real
_atom_type_scat_dispersion_imag
_atom_type_scat_source
C C 0.0181 0.0091 'International Tables Vol C Tables 4.2.6.8 and 6.1.1.4'
H H 0.0000 0.0000 'International Tables Vol C Tables 4.2.6.8 and 6.1.1.4'
N N 0.0311 0.0180 'International Tables Vol C Tables 4.2.6.8 and 6.1.1.4'
O O 0.0492 0.0322 'International Tables Vol C Tables 4.2.6.8 and 6.1.1.4'

loop_
_geom_angle_atom_site_label_1
_geom_angle_atom_site_label_2
_geom_angle_atom_site_label_3
_geom_angle
N2 N1 C1 108.56(10)
N1 N2 N3 109.16(9)
C6 N3 N2 109.57(9)
C6 N3 C7 132.24(10)
N2 N3 C7 118.08(9)
O2 N4 O1 123.87(11)
O2 N4 C9 118.08(10)
O1 N4 C9 118.04(10)
N1 C1 C6 108.74(10)
N1 C1 C2 129.61(11)
C6 C1 C2 121.65(11)
C3 C2 C1 116.78(12)
C3 C2 H2A 121.6
C1 C2 H2A 121.6
C2 C3 C4 121.35(11)
C2 C3 H3A 119.3
C4 C3 H3A 119.3
C5 C4 C3 122.47(11)
C5 C4 H4A 118.8
C3 C4 H4A 118.8
C4 C5 C6 116.18(11)
C4 C5 H5A 121.9
C6 C5 H5A 121.9
N3 C6 C1 103.97(10)
N3 C6 C5 134.47(11)
C1 C6 C5 121.56(11)
C8 C7 C12 120.84(11)
C8 C7 N3 118.11(10)
C12 C7 N3 120.95(10)
C9 C8 C7 117.56(11)
C9 C8 H8A 121.2
C7 C8 H8A 121.2
C8 C9 C10 123.51(11)
C8 C9 N4 117.71(10)
C10 C9 N4 118.75(11)
C9 C10 C11 117.30(11)
C9 C10 H10A 121.4
C11 C10 H10A 121.4
C12 C11 C10 121.41(11)
C12 C11 H11A 119.3
C10 C11 H11A 119.3
C11 C12 C7 119.29(11)
C11 C12 H12A 120.4
C7 C12 H12A 120.4

loop_
_geom_bond_atom_site_label_1
_geom_bond_atom_site_label_2
_geom_bond_distance
O1 N4 1.2253(15)
O2 N4 1.2251(14)
N1 N2 1.2929(15)
N1 C1 1.3824(15)
N2 N3 1.3750(13)
N3 C6 1.3736(15)
N3 C7 1.4198(15)
N4 C9 1.4702(15)
C1 C6 1.3988(16)
C1 C2 1.4006(17)
C2 C3 1.3777(18)
C2 H2A 0.9500
C3 C4 1.4119(19)
C3 H3A 0.9500
C4 C5 1.3777(17)
C4 H4A 0.9500
C5 C6 1.4033(16)
C5 H5A 0.9500
C7 C8 1.3948(16)
C7 C12 1.3955(16)
C8 C9 1.3826(16)
C8 H8A 0.9500
C9 C10 1.3865(17)
C10 C11 1.3911(17)
C10 H10A 0.9500
C11 C12 1.3873(17)
C11 H11A 0.9500
C12 H12A 0.9500

loop_
_geom_hbond_atom_site_label_D
_geom_hbond_atom_site_label_H
_geom_hbond_atom_site_label_A
_geom_hbond_distance_DH
_geom_hbond_distance_HA
_geom_hbond_distance_DA
_geom_hbond_angle_DHA
_geom_hbond_site_symmetry_A
C4 H4A O2 0.95 2.62 3.5282(15) 159.5 1_455

loop_
_geom_torsion_atom_site_label_1
_geom_torsion_atom_site_label_2
_geom_torsion_atom_site_label_3
_geom_torsion_atom_site_label_4
_geom_torsion
C1 N1 N2 N3 0.52(13)
N1 N2 N3 C6 -0.46(13)
N1 N2 N3 C7 -177.22(9)
N2 N1 C1 C6 -0.40(13)
N2 N1 C1 C2 179.29(12)
N1 C1 C2 C3 179.72(12)
C6 C1 C2 C3 -0.62(18)
C1 C2 C3 C4 -0.21(18)
C2 C3 C4 C5 0.4(2)
C3 C4 C5 C6 0.16(18)
N2 N3 C6 C1 0.20(13)
C7 N3 C6 C1 176.33(11)
N2 N3 C6 C5 179.15(13)
C7 N3 C6 C5 -4.7(2)
N1 C1 C6 N3 0.11(13)
C2 C1 C6 N3 -179.61(11)
N1 C1 C6 C5 -179.01(11)
C2 C1 C6 C5 1.27(18)
C4 C5 C6 N3 -179.80(12)
C4 C5 C6 C1 -0.99(17)
C6 N3 C7 C8 160.08(12)
N2 N3 C7 C8 -24.06(15)
C6 N3 C7 C12 -23.68(18)
N2 N3 C7 C12 152.19(11)
C12 C7 C8 C9 -2.33(17)
N3 C7 C8 C9 173.92(10)
C7 C8 C9 C10 3.43(17)
C7 C8 C9 N4 -174.59(10)
O2 N4 C9 C8 -175.16(11)
O1 N4 C9 C8 5.73(17)
O2 N4 C9 C10 6.72(17)
O1 N4 C9 C10 -172.38(12)
C8 C9 C10 C11 -1.70(18)
N4 C9 C10 C11 176.30(10)
C9 C10 C11 C12 -1.19(18)
C10 C11 C12 C7 2.19(18)
C8 C7 C12 C11 -0.36(17)
N3 C7 C12 C11 -176.50(10)
